data_1560724
loop_
_publ_author_name
'Takahashi, Shintaro'
'Ishii, Akihiko'
'Nakata, Norio'

_publ_section_title
;
 Interconversion between a silaimine and an aminosilylene supported by an
 iminophosphonamide ligand.
;
_journal_issue 26
_journal_name_full 'Chemical communications (Cambridge, England)'
_journal_page_first 3203
_journal_page_last 3206
_journal_paper_doi 10.1039/d1cc00667c
_journal_volume 57
_journal_year 2021
_chemical_formula_moiety 'C26 H46 N3 P Se Si3, C6 H6'
_chemical_formula_sum 'C32 H52 N3 P Se Si3'
_chemical_formula_weight 672.96
_space_group_crystal_system monoclinic
_space_group_IT_number 14
_space_group_name_Hall '-P 2yn'
_space_group_name_H-M_alt 'P 1 21/n 1'
_atom_sites_solution_hydrogens geom
_audit_creation_method SHELXL-2018/1
_audit_update_record
;
2020-12-28 deposited with the CCDC.	2021-03-01 downloaded from the CCDC.
;
_cell_angle_alpha 90
_cell_angle_beta 91.8748(10)
_cell_angle_gamma 90
_cell_formula_units_Z 4
_cell_length_a 10.9693(8)
_cell_length_b 19.9448(15)
_cell_length_c 15.9939(12)
_cell_measurement_reflns_used 9630
_cell_measurement_temperature 100(2)
_cell_measurement_theta_max 25.38
_cell_measurement_theta_min 2.29
_cell_volume 3497.3(5)
_computing_cell_refinement 'Bruker SAINT'
_computing_data_collection 'Bruker APEX2'
_computing_data_reduction 'Bruker SAINT'
_computing_molecular_graphics 'Yadokari-XG 2009 (Wakita Nemoto et al., 2009)'
_computing_publication_material 'Yadokari-XG 2009 (Wakita Nemoto et al., 2009)'
_computing_structure_refinement 'SHELXL-2018/1 (Sheldrick, 2018)'
_computing_structure_solution 'SHELXL-2018/1 (Sheldrick, 2018)'
_diffrn_ambient_temperature 100(2)
_diffrn_detector_area_resol_mean 8.333
_diffrn_measured_fraction_theta_full 0.998
_diffrn_measured_fraction_theta_max 0.997
_diffrn_measurement_device_type 'Bruker APEX-II CCD'
_diffrn_measurement_method 'phi and omega scans'
_diffrn_radiation_type MoK\a
_diffrn_radiation_wavelength 0.71073
_diffrn_reflns_av_R_equivalents 0.1284
_diffrn_reflns_av_unetI/netI 0.0869
_diffrn_reflns_Laue_measured_fraction_full 0.998
_diffrn_reflns_Laue_measured_fraction_max 0.997
_diffrn_reflns_limit_h_max 8
_diffrn_reflns_limit_h_min -13
_diffrn_reflns_limit_k_max 19
_diffrn_reflns_limit_k_min -24
_diffrn_reflns_limit_l_max 19
_diffrn_reflns_limit_l_min -19
_diffrn_reflns_number 17420
_diffrn_reflns_point_group_measured_fraction_full 0.998
_diffrn_reflns_point_group_measured_fraction_max 0.997
_diffrn_reflns_theta_full 25.242
_diffrn_reflns_theta_max 25.389
_diffrn_reflns_theta_min 1.633
_diffrn_source 'Bruker TXS fine-focus rotating anode'
_exptl_absorpt_coefficient_mu 1.248
_exptl_absorpt_correction_T_max 0.8854
_exptl_absorpt_correction_T_min 0.8159
_exptl_absorpt_correction_type numerical
_exptl_absorpt_process_details 'SADABS (Sheldrick, 1997)'
_exptl_crystal_colour yellow
_exptl_crystal_density_diffrn 1.278
_exptl_crystal_density_meas ?
_exptl_crystal_density_method 'not measured'
_exptl_crystal_description prism
_exptl_crystal_F_000 1424
_exptl_crystal_size_max 0.170
_exptl_crystal_size_mid 0.150
_exptl_crystal_size_min 0.100
_refine_diff_density_max 0.642
_refine_diff_density_min -0.522
_refine_diff_density_rms 0.067
_refine_ls_extinction_method none
_refine_ls_goodness_of_fit_ref 1.029
_refine_ls_hydrogen_treatment constr
_refine_ls_matrix_type full
_refine_ls_number_parameters 428
_refine_ls_number_reflns 6415
_refine_ls_number_restraints 198
_refine_ls_restrained_S_all 1.029
_refine_ls_R_factor_all 0.0377
_refine_ls_R_factor_gt 0.0334
_refine_ls_shift/su_max 0.027
_refine_ls_shift/su_mean 0.002
_refine_ls_structure_factor_coef Fsqd
_refine_ls_weighting_details 'w=1/[\s^2^(Fo^2^)+(0.0342P)^2^] where P=(Fo^2^+2Fc^2^)/3'
_refine_ls_weighting_scheme calc
_refine_ls_wR_factor_gt 0.0841
_refine_ls_wR_factor_ref 0.0861
_reflns_Friedel_coverage 0.000
_reflns_number_gt 5601
_reflns_number_total 6415
_reflns_threshold_expression 'I > 2\s(I)'
_cod_data_source_file d1cc00667c2.cif
_cod_data_source_block 488
_cod_depositor_comments
;
The following automatic conversions were performed:

data item '_exptl_crystal_density_meas' value 'not measured' was
changed to '?' -- the value is perceived as not measured.

Automatic conversion script
Id: cif_fix_values 7556 2019-12-06 15:28:31Z antanas 

 Adding full bibliography for 1560723--1560725.cif.
;
_cod_original_sg_symbol_H-M 'P 21/n'
_cod_database_code 1560724
_shelx_shelxl_version_number 2018/1
_shelx_space_group_comment
;
The symmetry employed for this shelxl refinement is uniquely defined
by the following loop, which should always be used as a source of
symmetry information in preference to the above space-group names.
They are only intended as comments.
;
_shelx_estimated_absorpt_t_min 0.816
_shelx_estimated_absorpt_t_max 0.885

loop_
_space_group_symop_operation_xyz
'x, y, z'
'-x+1/2, y+1/2, -z+1/2'
'-x, -y, -z'
'x-1/2, -y-1/2, z-1/2'

loop_
_atom_site_label
_atom_site_type_symbol
_atom_site_fract_x
_atom_site_fract_y
_atom_site_fract_z
_atom_site_U_iso_or_equiv
_atom_site_adp_type
_atom_site_occupancy
_atom_site_site_symmetry_order
_atom_site_calc_flag
_atom_site_refinement_flags_posn
_atom_site_refinement_flags_adp
_atom_site_refinement_flags_occupancy
_atom_site_disorder_assembly
_atom_site_disorder_group
Se1 Se 0.20085(2) 0.06146(2) 0.34603(2) 0.02172(8) Uani 1 1 d . . . . .
P1 P 0.32835(5) 0.21420(2) 0.21278(3) 0.01279(12) Uani 1 1 d . . . . .
Si1 Si 0.16481(5) 0.12764(3) 0.24097(3) 0.01264(12) Uani 1 1 d . . . . .
Si3 Si -0.04956(5) 0.16225(3) 0.11456(3) 0.01460(13) Uani 1 1 d . . . . .
Si2 Si -0.05509(5) 0.03743(3) 0.21813(3) 0.01619(13) Uani 1 1 d . . . . .
N2 N 0.28922(14) 0.14180(8) 0.17088(10) 0.0135(3) Uani 1 1 d . . . . .
N3 N 0.20078(15) 0.21557(8) 0.26459(9) 0.0128(3) Uani 1 1 d . . . . .
N1 N 0.02778(14) 0.11054(8) 0.18861(9) 0.0137(3) Uani 1 1 d . . . . .
C23 C 0.16988(18) 0.25508(10) 0.34108(11) 0.0170(4) Uani 1 1 d . . . . .
C12 C 0.49551(19) 0.15081(10) 0.31981(12) 0.0204(4) Uani 1 1 d . . . . .
H28 H 0.448183 0.111620 0.309399 0.024 Uiso 1 1 calc R U . . .
C5 C -0.20260(18) 0.18775(12) 0.15393(13) 0.0235(5) Uani 1 1 d . . . . .
H13 H -0.244644 0.148189 0.175137 0.035 Uiso 1 1 calc R U . . .
H14 H -0.251650 0.207726 0.108073 0.035 Uiso 1 1 calc R U . . .
H15 H -0.191193 0.220593 0.199078 0.035 Uiso 1 1 calc R U . . .
C17 C 0.35607(19) 0.28370(10) 0.14273(12) 0.0165(4) Uani 1 1 d . . . . .
C11 C 0.46547(18) 0.21056(10) 0.27891(11) 0.0154(4) Uani 1 1 d . . . . .
C6 C 0.02908(19) 0.24292(10) 0.09595(12) 0.0188(4) Uani 1 1 d . . . . .
H16 H 0.034313 0.268707 0.148107 0.028 Uiso 1 1 calc R U . . .
H17 H -0.016946 0.268592 0.053271 0.028 Uiso 1 1 calc R U . . .
H18 H 0.111423 0.234112 0.076647 0.028 Uiso 1 1 calc R U . . .
C7 C 0.34186(18) 0.10163(10) 0.10218(12) 0.0171(4) Uani 1 1 d . . . . .
C16 C 0.53481(19) 0.26820(10) 0.29576(12) 0.0187(4) Uani 1 1 d . . . . .
H32 H 0.514649 0.309144 0.268299 0.022 Uiso 1 1 calc R U . . .
C1 C 0.0312(2) -0.04354(10) 0.21733(14) 0.0236(5) Uani 1 1 d . . . . .
H1 H 0.056038 -0.053274 0.160299 0.035 Uiso 1 1 calc R U . . .
H2 H -0.021083 -0.079799 0.236818 0.035 Uiso 1 1 calc R U . . .
H3 H 0.103737 -0.039938 0.254462 0.035 Uiso 1 1 calc R U . . .
C4 C -0.0624(2) 0.11953(11) 0.00976(12) 0.0223(5) Uani 1 1 d . . . . .
H10 H -0.010636 0.079496 0.010381 0.033 Uiso 1 1 calc R U . . .
H11 H -0.035982 0.150366 -0.033769 0.033 Uiso 1 1 calc R U . . .
H12 H -0.147440 0.106485 -0.001916 0.033 Uiso 1 1 calc R U . . .
C13 C 0.5952(2) 0.14876(11) 0.37604(13) 0.0235(5) Uani 1 1 d . . . . .
H29 H 0.616635 0.107918 0.403315 0.028 Uiso 1 1 calc R U . . .
C14 C 0.66310(19) 0.20609(11) 0.39225(12) 0.0227(5) Uani 1 1 d . . . . .
H30 H 0.730696 0.204471 0.430871 0.027 Uiso 1 1 calc R U . . .
C2 C -0.1813(2) 0.01745(12) 0.13872(14) 0.0279(5) Uani 1 1 d . . . . .
H4 H -0.227135 0.058392 0.125062 0.042 Uiso 1 1 calc R U . . .
H5 H -0.236232 -0.015928 0.162055 0.042 Uiso 1 1 calc R U . . .
H6 H -0.145910 -0.000482 0.087875 0.042 Uiso 1 1 calc R U . . .
C10 C 0.3104(2) 0.13462(11) 0.01754(12) 0.0244(5) Uani 1 1 d . . . . .
H25 H 0.221784 0.140042 0.011125 0.037 Uiso 1 1 calc R U . . .
H26 H 0.339571 0.106232 -0.027646 0.037 Uiso 1 1 calc R U . . .
H27 H 0.349723 0.178663 0.015067 0.037 Uiso 1 1 calc R U . . .
C18 C 0.27182(19) 0.33474(9) 0.12933(12) 0.0178(4) Uani 1 1 d . . . . .
H33 H 0.195149 0.332750 0.155170 0.021 Uiso 1 1 calc R U . . .
C24 C 0.2459(2) 0.23247(11) 0.41869(12) 0.0220(5) Uani 1 1 d . . . . .
H38 H 0.240402 0.183656 0.424450 0.033 Uiso 1 1 calc R U . . .
H39 H 0.214345 0.253954 0.468676 0.033 Uiso 1 1 calc R U . . .
H40 H 0.331262 0.245422 0.412345 0.033 Uiso 1 1 calc R U . . .
C19 C 0.2989(2) 0.38876(11) 0.07832(12) 0.0255(5) Uani 1 1 d . . . . .
H34 H 0.241191 0.423815 0.069874 0.031 Uiso 1 1 calc R U . . .
C3 C -0.1303(2) 0.05059(11) 0.31929(14) 0.0280(5) Uani 1 1 d . . . . .
H7 H -0.068982 0.048929 0.365173 0.042 Uiso 1 1 calc R U . . .
H8 H -0.191118 0.015323 0.327129 0.042 Uiso 1 1 calc R U . . .
H9 H -0.170603 0.094458 0.318892 0.042 Uiso 1 1 calc R U . . .
C8 C 0.48009(19) 0.09470(12) 0.11400(14) 0.0271(5) Uani 1 1 d . . . . .
H19 H 0.517657 0.139279 0.113946 0.041 Uiso 1 1 calc R U . . .
H20 H 0.511942 0.067937 0.068192 0.041 Uiso 1 1 calc R U . . .
H21 H 0.499329 0.072433 0.167436 0.041 Uiso 1 1 calc R U . . .
C15 C 0.63311(19) 0.26550(11) 0.35263(12) 0.0224(5) Uani 1 1 d . . . . .
H31 H 0.679812 0.304710 0.364267 0.027 Uiso 1 1 calc R U . . .
C25 C 0.03443(18) 0.24281(11) 0.35392(12) 0.0215(5) Uani 1 1 d . . . . .
H41 H -0.012798 0.257758 0.304291 0.032 Uiso 1 1 calc R U . . .
H42 H 0.008637 0.267952 0.402927 0.032 Uiso 1 1 calc R U . . .
H43 H 0.020472 0.194836 0.362785 0.032 Uiso 1 1 calc R U . . .
C9 C 0.2847(2) 0.03191(10) 0.10450(13) 0.0234(5) Uani 1 1 d . . . . .
H22 H 0.299922 0.011983 0.159871 0.035 Uiso 1 1 calc R U . . .
H23 H 0.320828 0.003522 0.061876 0.035 Uiso 1 1 calc R U . . .
H24 H 0.196547 0.035462 0.093260 0.035 Uiso 1 1 calc R U . . .
C26 C 0.1923(2) 0.32951(10) 0.32756(13) 0.0230(5) Uani 1 1 d . . . . .
H44 H 0.277438 0.336537 0.312903 0.035 Uiso 1 1 calc R U . . .
H45 H 0.175794 0.354087 0.379020 0.035 Uiso 1 1 calc R U . . .
H46 H 0.138222 0.345862 0.282035 0.035 Uiso 1 1 calc R U . . .
C20 C 0.4099(2) 0.39150(12) 0.03983(13) 0.0308(6) Uani 1 1 d . . . . .
H35 H 0.428676 0.428730 0.005499 0.037 Uiso 1 1 calc R U . . .
C21 C 0.4930(2) 0.34063(12) 0.05110(13) 0.0295(5) Uani 1 1 d . . . . .
H36 H 0.568120 0.342184 0.023276 0.035 Uiso 1 1 calc R U . . .
C22 C 0.4678(2) 0.28678(11) 0.10304(12) 0.0230(5) Uani 1 1 d . . . . .
H37 H 0.526334 0.252138 0.111565 0.028 Uiso 1 1 calc R U . . .
C31 C 0.0032(5) 0.4554(2) 0.1887(4) 0.0221(12) Uani 0.627(9) 1 d D U P A 1
H51 H 0.071851 0.478879 0.211451 0.027 Uiso 0.627(9) 1 calc R U P A 1
C32 C -0.0207(6) 0.4562(3) 0.1033(3) 0.0336(14) Uani 0.627(9) 1 d D U P A 1
H52 H 0.030062 0.481100 0.067700 0.040 Uiso 0.627(9) 1 calc R U P A 1
C30 C -0.0722(6) 0.4206(3) 0.2412(4) 0.0319(15) Uani 0.627(9) 1 d D U P A 1
H50 H -0.057392 0.421379 0.300043 0.038 Uiso 0.627(9) 1 calc R U P A 1
C29 C -0.1678(6) 0.3853(3) 0.2073(6) 0.0460(18) Uani 0.627(9) 1 d D U P A 1
H49 H -0.219008 0.360606 0.242828 0.055 Uiso 0.627(9) 1 calc R U P A 1
C28 C -0.1913(6) 0.3850(3) 0.1223(6) 0.0519(19) Uani 0.627(9) 1 d D U P A 1
H48 H -0.258191 0.359858 0.099690 0.062 Uiso 0.627(9) 1 calc R U P A 1
C27 C -0.1189(7) 0.4205(4) 0.0698(4) 0.0470(17) Uani 0.627(9) 1 d D U P A 1
H47 H -0.135984 0.420677 0.011177 0.056 Uiso 0.627(9) 1 calc R U P A 1
C35 C -0.2063(8) 0.3794(4) 0.1680(6) 0.0201(18) Uani 0.373(9) 1 d D U P A 2
H55 H -0.272816 0.349895 0.176122 0.024 Uiso 0.373(9) 1 calc R U P A 2
C33 C -0.0892(11) 0.4462(4) 0.0741(7) 0.040(2) Uani 0.373(9) 1 d D U P A 2
H53 H -0.075633 0.463344 0.019839 0.048 Uiso 0.373(9) 1 calc R U P A 2
C36 C -0.1327(12) 0.3967(5) 0.2360(6) 0.035(2) Uani 0.373(9) 1 d D U P A 2
H56 H -0.147394 0.380203 0.290470 0.042 Uiso 0.373(9) 1 calc R U P A 2
C37 C -0.0357(11) 0.4395(5) 0.2210(9) 0.041(3) Uani 0.373(9) 1 d D U P A 2
H57 H 0.016115 0.453241 0.266610 0.049 Uiso 0.373(9) 1 calc R U P A 2
C38 C -0.0125(9) 0.4628(5) 0.1409(10) 0.043(2) Uani 0.373(9) 1 d D U P A 2
H58 H 0.056676 0.490346 0.132207 0.051 Uiso 0.373(9) 1 calc R U P A 2
C34 C -0.1870(9) 0.4036(4) 0.0881(5) 0.024(2) Uani 0.373(9) 1 d D U P A 2
H54 H -0.240633 0.391030 0.042930 0.029 Uiso 0.373(9) 1 calc R U P A 2

loop_
_atom_site_aniso_label
_atom_site_aniso_U_11
_atom_site_aniso_U_22
_atom_site_aniso_U_33
_atom_site_aniso_U_23
_atom_site_aniso_U_13
_atom_site_aniso_U_12
Se1 0.01856(13) 0.02349(12) 0.02270(13) 0.00833(8) -0.00551(9) -0.00243(9)
P1 0.0060(2) 0.0175(2) 0.0149(2) -0.00053(19) 0.00028(19) -0.0001(2)
Si1 0.0064(3) 0.0170(3) 0.0144(2) 0.0007(2) -0.0007(2) -0.0003(2)
Si3 0.0073(3) 0.0212(3) 0.0153(3) 0.0004(2) -0.0005(2) 0.0003(2)
Si2 0.0121(3) 0.0197(3) 0.0169(3) -0.0010(2) 0.0025(2) -0.0038(3)
N2 0.0064(8) 0.0190(8) 0.0151(8) -0.0027(6) 0.0007(6) 0.0011(7)
N3 0.0076(8) 0.0184(8) 0.0125(7) -0.0018(6) 0.0010(6) -0.0001(7)
N1 0.0070(8) 0.0186(8) 0.0157(8) -0.0005(6) 0.0013(6) 0.0002(7)
C23 0.0125(10) 0.0258(10) 0.0128(9) -0.0034(8) 0.0020(8) 0.0005(10)
C12 0.0137(10) 0.0250(10) 0.0224(10) -0.0028(9) -0.0008(8) -0.0024(10)
C5 0.0089(10) 0.0313(11) 0.0304(12) -0.0003(9) 0.0022(9) 0.0022(10)
C17 0.0140(10) 0.0214(10) 0.0141(9) -0.0009(8) -0.0011(8) -0.0059(9)
C11 0.0073(9) 0.0242(10) 0.0148(9) -0.0021(8) 0.0003(7) -0.0004(9)
C6 0.0129(10) 0.0235(10) 0.0197(10) 0.0053(8) -0.0005(8) 0.0000(9)
C7 0.0101(10) 0.0225(10) 0.0188(9) -0.0059(8) 0.0026(8) 0.0016(9)
C16 0.0122(10) 0.0253(10) 0.0186(9) -0.0021(8) 0.0019(8) -0.0001(10)
C1 0.0285(13) 0.0181(9) 0.0243(11) -0.0012(8) 0.0010(9) -0.0035(10)
C4 0.0183(11) 0.0308(11) 0.0175(10) 0.0012(9) -0.0025(8) -0.0024(10)
C13 0.0141(11) 0.0330(11) 0.0231(10) 0.0046(9) -0.0014(9) 0.0042(10)
C14 0.0100(10) 0.0399(12) 0.0180(10) -0.0025(9) -0.0016(8) 0.0000(10)
C2 0.0193(12) 0.0323(12) 0.0318(12) -0.0017(10) -0.0019(9) -0.0119(11)
C10 0.0224(12) 0.0313(11) 0.0196(10) -0.0042(9) 0.0041(9) 0.0004(11)
C18 0.0166(11) 0.0198(9) 0.0169(9) -0.0023(8) -0.0009(8) -0.0038(9)
C24 0.0204(11) 0.0291(11) 0.0163(10) -0.0029(9) -0.0018(9) 0.0002(10)
C19 0.0353(14) 0.0212(10) 0.0195(10) 0.0018(9) -0.0068(10) -0.0059(11)
C3 0.0234(12) 0.0344(12) 0.0270(11) -0.0021(9) 0.0116(10) -0.0088(11)
C8 0.0095(10) 0.0355(12) 0.0365(12) -0.0134(10) 0.0027(9) 0.0054(11)
C15 0.0143(11) 0.0328(11) 0.0200(10) -0.0071(9) -0.0010(8) -0.0066(10)
C25 0.0140(11) 0.0312(11) 0.0196(10) -0.0033(9) 0.0054(8) 0.0015(10)
C9 0.0185(11) 0.0234(10) 0.0284(11) -0.0058(9) -0.0001(9) 0.0030(10)
C26 0.0265(12) 0.0245(11) 0.0183(10) -0.0039(9) 0.0037(9) 0.0015(10)
C20 0.0438(15) 0.0328(12) 0.0158(10) 0.0025(9) -0.0002(10) -0.0186(13)
C21 0.0264(13) 0.0449(14) 0.0178(10) -0.0039(10) 0.0078(9) -0.0178(12)
C22 0.0137(11) 0.0350(12) 0.0204(10) -0.0019(9) 0.0041(8) -0.0038(10)
C31 0.023(2) 0.028(2) 0.015(2) 0.0040(18) -0.0021(18) 0.0003(18)
C32 0.038(3) 0.046(3) 0.016(2) 0.003(2) -0.008(2) 0.008(2)
C30 0.024(3) 0.031(3) 0.041(2) 0.009(2) 0.017(2) 0.002(2)
C29 0.028(3) 0.041(3) 0.070(4) -0.001(4) 0.012(3) 0.001(3)
C28 0.034(3) 0.043(3) 0.077(5) -0.013(4) -0.016(4) 0.001(2)
C27 0.044(4) 0.048(3) 0.047(3) -0.011(3) -0.017(3) 0.004(3)
C35 0.021(4) 0.027(3) 0.013(4) -0.003(3) 0.005(3) 0.000(3)
C33 0.034(5) 0.036(4) 0.050(4) -0.010(4) 0.019(4) -0.019(4)
C36 0.037(5) 0.028(4) 0.037(4) -0.012(3) -0.017(4) 0.006(4)
C37 0.033(5) 0.034(5) 0.055(5) -0.015(4) -0.016(4) 0.004(4)
C38 0.029(4) 0.036(4) 0.064(6) -0.017(5) 0.006(5) -0.009(3)
C34 0.026(4) 0.028(4) 0.020(3) -0.005(3) 0.016(3) -0.009(3)

loop_
_atom_type_symbol
_atom_type_description
_atom_type_scat_dispersion_real
_atom_type_scat_dispersion_imag
_atom_type_scat_source
C C 0.0033 0.0016 'International Tables Vol C Tables 4.2.6.8 and 6.1.1.4'
H H 0.0000 0.0000 'International Tables Vol C Tables 4.2.6.8 and 6.1.1.4'
N N 0.0061 0.0033 'International Tables Vol C Tables 4.2.6.8 and 6.1.1.4'
Si Si 0.0817 0.0704 'International Tables Vol C Tables 4.2.6.8 and 6.1.1.4'
P P 0.1023 0.0942 'International Tables Vol C Tables 4.2.6.8 and 6.1.1.4'
Se Se -0.0929 2.2259 'International Tables Vol C Tables 4.2.6.8 and 6.1.1.4'

loop_
_geom_angle_atom_site_label_1
_geom_angle_atom_site_label_2
_geom_angle_atom_site_label_3
_geom_angle
_geom_angle_site_symmetry_1
_geom_angle_site_symmetry_3
_geom_angle_publ_flag
N2 P1 N3 90.28(8) . . ?
N2 P1 C11 113.82(8) . . ?
N3 P1 C11 114.15(8) . . ?
N2 P1 C17 117.80(8) . . ?
N3 P1 C17 117.36(9) . . ?
C11 P1 C17 103.79(9) . . ?
N2 P1 Si1 45.47(6) . . ?
N3 P1 Si1 46.10(5) . . ?
C11 P1 Si1 116.54(7) . . ?
C17 P1 Si1 139.67(6) . . ?
N1 Si1 N2 112.97(7) . . ?
N1 Si1 N3 117.76(7) . . ?
N2 Si1 N3 79.49(8) . . ?
N1 Si1 Se1 112.92(6) . . ?
N2 Si1 Se1 116.90(5) . . ?
N3 Si1 Se1 113.01(5) . . ?
N1 Si1 P1 130.94(6) . . ?
N2 Si1 P1 40.15(5) . . ?
N3 Si1 P1 40.40(5) . . ?
Se1 Si1 P1 116.13(2) . . ?
N1 Si3 C6 113.49(8) . . ?
N1 Si3 C4 110.69(9) . . ?
C6 Si3 C4 105.77(10) . . ?
N1 Si3 C5 110.33(9) . . ?
C6 Si3 C5 104.12(10) . . ?
C4 Si3 C5 112.24(9) . . ?
N1 Si2 C3 111.00(9) . . ?
N1 Si2 C1 116.09(9) . . ?
C3 Si2 C1 111.52(10) . . ?
N1 Si2 C2 111.20(9) . . ?
C3 Si2 C2 106.16(11) . . ?
C1 Si2 C2 99.95(10) . . ?
C7 N2 P1 132.10(14) . . ?
C7 N2 Si1 133.48(13) . . ?
P1 N2 Si1 94.38(8) . . ?
C23 N3 P1 129.43(13) . . ?
C23 N3 Si1 128.03(13) . . ?
P1 N3 Si1 93.50(8) . . ?
Si1 N1 Si3 126.86(10) . . ?
Si1 N1 Si2 118.26(8) . . ?
Si3 N1 Si2 114.56(8) . . ?
N3 C23 C26 110.73(16) . . ?
N3 C23 C25 105.78(15) . . ?
C26 C23 C25 109.78(18) . . ?
N3 C23 C24 111.84(16) . . ?
C26 C23 C24 108.32(16) . . ?
C25 C23 C24 110.38(17) . . ?
C13 C12 C11 119.76(19) . . ?
C18 C17 C22 119.12(19) . . ?
C18 C17 P1 122.14(16) . . ?
C22 C17 P1 118.71(16) . . ?
C12 C11 C16 119.55(17) . . ?
C12 C11 P1 119.16(15) . . ?
C16 C11 P1 121.01(15) . . ?
N2 C7 C9 107.58(17) . . ?
N2 C7 C8 111.34(15) . . ?
C9 C7 C8 108.75(17) . . ?
N2 C7 C10 109.78(16) . . ?
C9 C7 C10 109.36(15) . . ?
C8 C7 C10 109.98(18) . . ?
C15 C16 C11 119.98(19) . . ?
C14 C13 C12 120.18(19) . . ?
C15 C14 C13 120.33(18) . . ?
C17 C18 C19 120.4(2) . . ?
C20 C19 C18 120.0(2) . . ?
C14 C15 C16 120.2(2) . . ?
C21 C20 C19 120.2(2) . . ?
C20 C21 C22 120.4(2) . . ?
C21 C22 C17 119.9(2) . . ?
C30 C31 C32 120.5(5) . . ?
C31 C32 C27 119.8(6) . . ?
C29 C30 C31 119.0(5) . . ?
C30 C29 C28 120.9(6) . . ?
C27 C28 C29 120.6(5) . . ?
C28 C27 C32 119.2(5) . . ?
C36 C35 C34 122.5(9) . . ?
C34 C33 C38 118.5(9) . . ?
C35 C36 C37 116.7(9) . . ?
C38 C37 C36 121.8(8) . . ?
C37 C38 C33 120.4(8) . . ?
C35 C34 C33 120.0(9) . . ?

loop_
_geom_bond_atom_site_label_1
_geom_bond_atom_site_label_2
_geom_bond_distance
_geom_bond_site_symmetry_2
_geom_bond_publ_flag
Se1 Si1 2.1630(5) . ?
P1 N2 1.6431(16) . ?
P1 N3 1.6497(18) . ?
P1 C11 1.8116(18) . ?
P1 C17 1.814(2) . ?
P1 Si1 2.5406(7) . ?
Si1 N1 1.7306(15) . ?
Si1 N2 1.8164(18) . ?
Si1 N3 1.8341(16) . ?
Si3 N1 1.7665(15) . ?
Si3 C6 1.854(2) . ?
Si3 C4 1.881(2) . ?
Si3 C5 1.882(2) . ?
Si2 N1 1.7898(17) . ?
Si2 C3 1.859(2) . ?
Si2 C1 1.872(2) . ?
Si2 C2 1.8902(19) . ?
N2 C7 1.491(3) . ?
N3 C23 1.503(2) . ?
C23 C26 1.522(3) . ?
C23 C25 1.526(3) . ?
C23 C24 1.540(2) . ?
C12 C13 1.394(3) . ?
C12 C11 1.394(3) . ?
C17 C18 1.387(3) . ?
C17 C22 1.400(3) . ?
C11 C16 1.400(3) . ?
C7 C9 1.526(3) . ?
C7 C8 1.528(3) . ?
C7 C10 1.534(3) . ?
C16 C15 1.389(3) . ?
C13 C14 1.384(3) . ?
C14 C15 1.378(3) . ?
C18 C19 1.389(3) . ?
C19 C20 1.383(4) . ?
C20 C21 1.372(3) . ?
C21 C22 1.391(3) . ?
C31 C30 1.384(6) . ?
C31 C32 1.382(5) . ?
C32 C27 1.383(8) . ?
C30 C29 1.361(8) . ?
C29 C28 1.376(8) . ?
C28 C27 1.371(9) . ?
C35 C36 1.377(9) . ?
C35 C34 1.389(9) . ?
C33 C34 1.392(10) . ?
C33 C38 1.378(11) . ?
C36 C37 1.391(12) . ?
C37 C38 1.395(13) . ?

loop_
_geom_torsion_atom_site_label_1
_geom_torsion_atom_site_label_2
_geom_torsion_atom_site_label_3
_geom_torsion_atom_site_label_4
_geom_torsion
_geom_torsion_site_symmetry_1
_geom_torsion_site_symmetry_2
_geom_torsion_site_symmetry_3
_geom_torsion_site_symmetry_4
_geom_torsion_publ_flag
N3 P1 N2 C7 170.09(16) . . . . ?
C11 P1 N2 C7 -73.21(18) . . . . ?
C17 P1 N2 C7 48.61(19) . . . . ?
Si1 P1 N2 C7 -177.7(2) . . . . ?
N3 P1 N2 Si1 -12.18(7) . . . . ?
C11 P1 N2 Si1 104.53(9) . . . . ?
C17 P1 N2 Si1 -133.65(9) . . . . ?
N1 Si1 N2 C7 -55.35(18) . . . . ?
N3 Si1 N2 C7 -171.19(17) . . . . ?
Se1 Si1 N2 C7 78.22(16) . . . . ?
P1 Si1 N2 C7 177.7(2) . . . . ?
N1 Si1 N2 P1 126.97(8) . . . . ?
N3 Si1 N2 P1 11.12(7) . . . . ?
Se1 Si1 N2 P1 -99.46(6) . . . . ?
N2 P1 N3 C23 160.18(16) . . . . ?
C11 P1 N3 C23 43.77(18) . . . . ?
C17 P1 N3 C23 -77.97(17) . . . . ?
Si1 P1 N3 C23 148.14(19) . . . . ?
N2 P1 N3 Si1 12.04(7) . . . . ?
C11 P1 N3 Si1 -104.36(9) . . . . ?
C17 P1 N3 Si1 133.89(8) . . . . ?
N1 Si1 N3 C23 89.57(16) . . . . ?
N2 Si1 N3 C23 -159.89(16) . . . . ?
Se1 Si1 N3 C23 -44.99(16) . . . . ?
P1 Si1 N3 C23 -148.82(18) . . . . ?
N1 Si1 N3 P1 -121.60(8) . . . . ?
N2 Si1 N3 P1 -11.07(7) . . . . ?
Se1 Si1 N3 P1 103.84(6) . . . . ?
N2 Si1 N1 Si3 -58.53(14) . . . . ?
N3 Si1 N1 Si3 31.42(15) . . . . ?
Se1 Si1 N1 Si3 166.02(9) . . . . ?
P1 Si1 N1 Si3 -15.53(16) . . . . ?
N2 Si1 N1 Si2 128.33(10) . . . . ?
N3 Si1 N1 Si2 -141.71(9) . . . . ?
Se1 Si1 N1 Si2 -7.11(12) . . . . ?
P1 Si1 N1 Si2 171.34(5) . . . . ?
C6 Si3 N1 Si1 -1.10(16) . . . . ?
C4 Si3 N1 Si1 117.64(12) . . . . ?
C5 Si3 N1 Si1 -117.51(13) . . . . ?
C6 Si3 N1 Si2 172.25(10) . . . . ?
C4 Si3 N1 Si2 -69.01(12) . . . . ?
C5 Si3 N1 Si2 55.84(12) . . . . ?
C3 Si2 N1 Si1 74.82(13) . . . . ?
C1 Si2 N1 Si1 -53.89(13) . . . . ?
C2 Si2 N1 Si1 -167.24(11) . . . . ?
C3 Si2 N1 Si3 -99.14(12) . . . . ?
C1 Si2 N1 Si3 132.15(10) . . . . ?
C2 Si2 N1 Si3 18.80(14) . . . . ?
P1 N3 C23 C26 54.1(2) . . . . ?
Si1 N3 C23 C26 -167.91(13) . . . . ?
P1 N3 C23 C25 172.95(13) . . . . ?
Si1 N3 C23 C25 -49.0(2) . . . . ?
P1 N3 C23 C24 -66.8(2) . . . . ?
Si1 N3 C23 C24 71.2(2) . . . . ?
N2 P1 C17 C18 103.12(17) . . . . ?
N3 P1 C17 C18 -3.08(19) . . . . ?
C11 P1 C17 C18 -130.05(16) . . . . ?
Si1 P1 C17 C18 50.3(2) . . . . ?
N2 P1 C17 C22 -78.88(17) . . . . ?
N3 P1 C17 C22 174.92(14) . . . . ?
C11 P1 C17 C22 47.95(17) . . . . ?
Si1 P1 C17 C22 -131.73(13) . . . . ?
C13 C12 C11 C16 -1.0(3) . . . . ?
C13 C12 C11 P1 -174.89(17) . . . . ?
N2 P1 C11 C12 -28.5(2) . . . . ?
N3 P1 C11 C12 73.26(19) . . . . ?
C17 P1 C11 C12 -157.79(17) . . . . ?
Si1 P1 C11 C12 21.98(19) . . . . ?
N2 P1 C11 C16 157.67(16) . . . . ?
N3 P1 C11 C16 -100.57(17) . . . . ?
C17 P1 C11 C16 28.38(19) . . . . ?
Si1 P1 C11 C16 -151.86(15) . . . . ?
P1 N2 C7 C9 167.36(13) . . . . ?
Si1 N2 C7 C9 -9.5(2) . . . . ?
P1 N2 C7 C8 48.3(2) . . . . ?
Si1 N2 C7 C8 -128.60(17) . . . . ?
P1 N2 C7 C10 -73.7(2) . . . . ?
Si1 N2 C7 C10 109.38(18) . . . . ?
C12 C11 C16 C15 0.3(3) . . . . ?
P1 C11 C16 C15 174.09(16) . . . . ?
C11 C12 C13 C14 1.0(3) . . . . ?
C12 C13 C14 C15 -0.4(3) . . . . ?
C22 C17 C18 C19 -1.1(3) . . . . ?
P1 C17 C18 C19 176.89(14) . . . . ?
C17 C18 C19 C20 0.7(3) . . . . ?
C13 C14 C15 C16 -0.3(3) . . . . ?
C11 C16 C15 C14 0.4(3) . . . . ?
C18 C19 C20 C21 0.7(3) . . . . ?
C19 C20 C21 C22 -1.7(3) . . . . ?
C20 C21 C22 C17 1.3(3) . . . . ?
C18 C17 C22 C21 0.1(3) . . . . ?
P1 C17 C22 C21 -177.96(15) . . . . ?
C30 C31 C32 C27 -1.7(8) . . . . ?
C32 C31 C30 C29 2.2(8) . . . . ?
C31 C30 C29 C28 -1.2(8) . . . . ?
C30 C29 C28 C27 -0.3(8) . . . . ?
C29 C28 C27 C32 0.9(8) . . . . ?
C31 C32 C27 C28 0.1(8) . . . . ?
C34 C35 C36 C37 -0.7(14) . . . . ?
C35 C36 C37 C38 -1.2(15) . . . . ?
C36 C37 C38 C33 2.9(15) . . . . ?
C34 C33 C38 C37 -2.5(14) . . . . ?
C36 C35 C34 C33 1.0(12) . . . . ?
C38 C33 C34 C35 0.7(11) . . . . ?
